data_1557081
loop_
_publ_author_name
'Di Sanza, Riccardo'
'Nguyen, Thi Le Nhon'
'Iqbal, Naeem'
'Argent, Stephen P.'
'Lewis, William'
'Lam, Hon Wai'

_publ_section_title
;
 Enantioselective nickel-catalyzed arylative and alkenylative
 intramolecular 1,2-allylations of tethered allene--ketones
;
_journal_issue 9
_journal_name_full 'Chemical Science'
_journal_page_first 2401
_journal_page_last 2406
_journal_paper_doi 10.1039/C9SC05246A
_journal_volume 11
_journal_year 2020
_chemical_absolute_configuration ad
_chemical_compound_source 'petroleum ether, EtOAc'
_chemical_formula_moiety 'C25 H25 N O3 S'
_chemical_formula_sum 'C25 H25 N O3 S'
_chemical_formula_weight 419.52
_space_group_crystal_system orthorhombic
_space_group_IT_number 19
_space_group_name_Hall 'P 2ac 2ab'
_space_group_name_H-M_alt 'P 21 21 21'
_atom_sites_solution_hydrogens mixed
_atom_sites_solution_primary dual
_atom_sites_solution_secondary difmap
_audit_creation_date 2019-07-28
_audit_creation_method
;
Olex2 1.2
(compiled 2018.05.29 svn.r3508 for OlexSys, GUI svn.r5506)
;
_audit_update_record
;
2019-08-07 deposited with the CCDC.	2020-01-21 downloaded from the CCDC.
;
_cell_angle_alpha 90
_cell_angle_beta 90
_cell_angle_gamma 90
_cell_formula_units_Z 4
_cell_length_a 5.90900(10)
_cell_length_b 12.8175(2)
_cell_length_c 27.4929(4)
_cell_measurement_reflns_used 6654
_cell_measurement_temperature 120(2)
_cell_measurement_theta_max 72.6990
_cell_measurement_theta_min 4.7020
_cell_volume 2082.27(6)
_computing_cell_refinement 'CrysAlisPro 1.171.40.45a (Rigaku OD, 2019)'
_computing_data_collection 'CrysAlisPro 1.171.40.45a (Rigaku OD, 2019)'
_computing_data_reduction 'CrysAlisPro 1.171.40.45a (Rigaku OD, 2019)'
_computing_molecular_graphics 'Olex2 (Dolomanov et al., 2009)'
_computing_publication_material 'Olex2 (Dolomanov et al., 2009)'
_computing_structure_refinement 'ShelXL (Sheldrick, 2015)'
_computing_structure_solution 'ShelXT (Sheldrick, 2015)'
_diffrn_ambient_environment 'N2 gas'
_diffrn_ambient_temperature 120(2)
_diffrn_crystal_treatment 'flash frozen in gaseous N2'
_diffrn_detector 'CCD area detector'
_diffrn_detector_area_resol_mean 5.2349
_diffrn_detector_type 'Agilent Diffraction Atlas S2 detector'
_diffrn_measured_fraction_theta_full 0.999
_diffrn_measured_fraction_theta_max 0.988
_diffrn_measurement_details
;
List of Runs (angles in degrees, time in seconds):

  # Type    Start    End  Width  t~exp~   \w     \q     \k     \f   Frames
#--------------------------------------------------------------------------
  1  \w     -5.00  38.00   1.00    5.00    --  -41.70  19.00 150.00   43
  2  \w   -114.00 -14.00   1.00    5.00    --  -41.70 -57.00-150.00  100
  3  \w     -5.00  38.00   1.00    5.00    --  -41.70  19.00-150.00   43
  4  \w     -5.00  38.00   1.00    5.00    --  -41.70  19.00-180.00   43
  5  \w     32.00  93.00   1.00   20.00    --  104.36 -61.00  60.00   61
  6  \w     31.00 112.00   1.00   20.00    --  104.36-125.00-120.00   81
  7  \w     28.00  57.00   1.00   20.00    --  104.36 -30.00  30.00   29
  8  \w     31.00  72.00   1.00   20.00    --  104.36 -45.00 -90.00   41
  9  \w     28.00  57.00   1.00   20.00    --  104.36 -30.00 -60.00   29
 10  \w     76.00 178.00   1.00   20.00    --  104.36  30.00-180.00  102
 11  \w     97.00 177.00   1.00   20.00    --  104.36 126.00 -88.00   80
 12  \w     28.00  57.00   1.00   20.00    --  104.36 -30.00   0.00   29
 13  \w     31.00 104.00   1.00   20.00    --  104.36-125.00  60.00   73
;
_diffrn_measurement_device '\k-geometry diffractometer'
_diffrn_measurement_device_type 'SuperNova, Atlas S2'
_diffrn_measurement_method '\w scans'
_diffrn_measurement_specimen_support 'MiTeGen micromount'
_diffrn_orient_matrix_type 'CrysAlisPro convention (1999,Acta A55,543-557)'
_diffrn_orient_matrix_UB_11 -0.0700018000
_diffrn_orient_matrix_UB_12 0.0912566000
_diffrn_orient_matrix_UB_13 0.0332129000
_diffrn_orient_matrix_UB_21 0.0320028000
_diffrn_orient_matrix_UB_22 -0.0700756000
_diffrn_orient_matrix_UB_23 0.0450089000
_diffrn_orient_matrix_UB_31 0.2490624000
_diffrn_orient_matrix_UB_32 0.0346879000
_diffrn_orient_matrix_UB_33 0.0035567000
_diffrn_radiation_collimation 'focusing mirrors'
_diffrn_radiation_monochromator mirror
_diffrn_radiation_probe x-ray
_diffrn_radiation_type CuK\a
_diffrn_radiation_wavelength 1.54184
_diffrn_radiation_wavelength_determination fundamental
_diffrn_reflns_av_R_equivalents 0.0175
_diffrn_reflns_av_unetI/netI 0.0214
_diffrn_reflns_Laue_measured_fraction_full 0.999
_diffrn_reflns_Laue_measured_fraction_max 0.988
_diffrn_reflns_limit_h_max 7
_diffrn_reflns_limit_h_min -5
_diffrn_reflns_limit_k_max 15
_diffrn_reflns_limit_k_min -15
_diffrn_reflns_limit_l_max 33
_diffrn_reflns_limit_l_min -28
_diffrn_reflns_number 9854
_diffrn_reflns_point_group_measured_fraction_full 0.999
_diffrn_reflns_point_group_measured_fraction_max 0.977
_diffrn_reflns_theta_full 67.684
_diffrn_reflns_theta_max 72.811
_diffrn_reflns_theta_min 3.805
_diffrn_source 'microfocus sealed tube'
_diffrn_source_current 0.8
_diffrn_source_power 0.04
_diffrn_source_target Cu
_diffrn_source_type 'Agilent Diffraction microfocus tube'
_diffrn_source_voltage 50
_exptl_absorpt_coefficient_mu 1.598
_exptl_absorpt_correction_T_max 1.000
_exptl_absorpt_correction_T_min 0.521
_exptl_absorpt_correction_type gaussian
_exptl_absorpt_process_details
;
CrysAlisPro 1.171.40.45a (Rigaku Oxford Diffraction, 2019)
Numerical absorption correction based on gaussian integration over
			a multifaceted crystal model
Empirical absorption correction using spherical harmonics,
 implemented in SCALE3 ABSPACK scaling algorithm.
;
_exptl_crystal_colour colourless
_exptl_crystal_colour_primary colourless
_exptl_crystal_density_diffrn 1.338
_exptl_crystal_description needle
_exptl_crystal_F_000 888
_exptl_crystal_recrystallization_method 'Re-crystallisation from solvent'
_exptl_crystal_size_max 0.872
_exptl_crystal_size_mid 0.072
_exptl_crystal_size_min 0.049
_refine_diff_density_max 0.189
_refine_diff_density_min -0.241
_refine_diff_density_rms 0.034
_refine_ls_abs_structure_details
;
 Flack x determined using 1615 quotients [(I+)-(I-)]/[(I+)+(I-)]
 (Parsons, Flack and Wagner, Acta Cryst. B69 (2013) 249-259).
;
_refine_ls_abs_structure_Flack -0.008(5)
_refine_ls_extinction_method none
_refine_ls_goodness_of_fit_ref 1.060
_refine_ls_hydrogen_treatment mixed
_refine_ls_matrix_type full
_refine_ls_number_parameters 276
_refine_ls_number_reflns 4075
_refine_ls_number_restraints 1
_refine_ls_restrained_S_all 1.060
_refine_ls_R_factor_all 0.0243
_refine_ls_R_factor_gt 0.0234
_refine_ls_shift/su_max 0.001
_refine_ls_shift/su_mean 0.000
_refine_ls_structure_factor_coef Fsqd
_refine_ls_weighting_details 'w=1/[\s^2^(Fo^2^)+(0.0286P)^2^+0.4043P] where P=(Fo^2^+2Fc^2^)/3'
_refine_ls_weighting_scheme calc
_refine_ls_wR_factor_gt 0.0577
_refine_ls_wR_factor_ref 0.0583
_reflns_Friedel_coverage 0.698
_reflns_Friedel_fraction_full 0.999
_reflns_Friedel_fraction_max 0.960
_reflns_number_gt 3979
_reflns_number_total 4075
_reflns_threshold_expression 'I > 2\s(I)'
_cod_data_source_file c9sc05246a2.cif
_cod_data_source_block rshlog
_cod_depositor_comments
;Adding full bibliography for 1557079--1557081.cif.

 Adding full bibliography for 1557079--1557081.cif.
;
_cod_database_code 1557081
_nottingham_internal_coll_name RSHLOG
_nottingham_internal_coll_number 18292
_nottingham_internal_coll_client RDS/HWL
_nottingham_internal_coll_type custom
_nottingham_internal_coll_frame_method '\w scans'
_nottingham_internal_coll_frame_time '20.00, 5.00'
_nottingham_internal_coll_frame_width 1.00
_nottingham_internal_coll_user pczspa
_nottingham_internal_coll_date 17/07/2019
_nottingham_internal_coll_location NOTTS
_nottingham_internal_coll_instrument 'GVB, PL13110001'
_nottingham_internal_process_date 18/07/2019
_nottingham_internal_process_user pczspa
_nottingham_internal_solution_date 28/07/2019
_nottingham_internal_solution_user pczspa
_nottingham_internal_refinement_date 28/07/2019
_nottingham_internal_refinement_user pczspa
_nottingham_internal_validation_date 28/07/2019
_nottingham_internal_validation_user pczspa
_shelx_shelxl_version_number 2017/1
_chemical_oxdiff_formula C25H25NO3S
_chemical_oxdiff_usercomment 'GVB-1650 RSHLOG #18292 for RDS/HWL in fomblin film on a micromount'
_shelx_space_group_comment
;
The symmetry employed for this shelxl refinement is uniquely defined
by the following loop, which should always be used as a source of
symmetry information in preference to the above space-group names.
They are only intended as comments.
;
_shelx_estimated_absorpt_t_max 0.926
_shelx_estimated_absorpt_t_min 0.336
_reflns_odcompleteness_completeness 99.91
_reflns_odcompleteness_iscentric 1
_reflns_odcompleteness_theta 66.97
_olex2_refinement_description
;
1. Fixed Uiso
 At 1.2 times of:
  All C(H) groups, All C(H,H) groups
 At 1.5 times of:
  All C(H,H,H) groups
2. Restrained distances
 O6-H6
 0.84 with sigma of 0.02
3.a Ternary CH refined with riding coordinates:
 C4(H4)
3.b Secondary CH2 refined with riding coordinates:
 C2(H2A,H2B), C5(H5A,H5B)
3.c Aromatic/amide H refined with riding coordinates:
 C8(H8), C9(H9), C10(H10), C11(H11), C12(H12), C16(H16), C17(H17), C18(H18),
 C19(H19), C20(H20), C25(H25), C26(H26), C28(H28), C29(H29)
3.d X=CH2 refined with riding coordinates:
 C14(H14A,H14B)
3.e Idealised Me refined as rotating group:
 C30(H30A,H30B,H30C)
;
_olex2_exptl_crystal_mounting_method 'in fomblin film on a micromount'
_olex2_submission_special_instructions 'No special instructions were received'
_oxdiff_exptl_absorpt_empirical_details
;
Empirical correction (ABSPACK) includes:
- Absorption correction using spherical harmonics
- Frame scaling
;
_oxdiff_exptl_absorpt_empirical_full_max 1.179
_oxdiff_exptl_absorpt_empirical_full_min 0.868

loop_
_space_group_symop_operation_xyz
'x, y, z'
'-x+1/2, -y, z+1/2'
'-x, y+1/2, -z+1/2'
'x+1/2, -y+1/2, -z'

loop_
_atom_site_label
_atom_site_type_symbol
_atom_site_fract_x
_atom_site_fract_y
_atom_site_fract_z
_atom_site_U_iso_or_equiv
_atom_site_adp_type
_atom_site_occupancy
_atom_site_site_symmetry_order
_atom_site_calc_flag
_atom_site_refinement_flags_posn
N1 N 0.8076(2) 0.39857(11) 0.55787(5) 0.0173(3) Uani 1 1 d .
C2 C 0.8433(3) 0.28517(12) 0.56502(6) 0.0154(3) Uani 1 1 d .
H2A H 0.995053 0.270441 0.578640 0.018 Uiso 1 1 calc R
H2B H 0.824029 0.246099 0.534239 0.018 Uiso 1 1 calc R
C3 C 0.6556(3) 0.25910(12) 0.60152(6) 0.0141(3) Uani 1 1 d .
C4 C 0.6618(3) 0.35695(13) 0.63491(6) 0.0148(3) Uani 1 1 d .
H4 H 0.808914 0.355123 0.652876 0.018 Uiso 1 1 calc R
C5 C 0.6774(3) 0.44630(13) 0.59785(6) 0.0184(3) Uani 1 1 d .
H5A H 0.525305 0.468358 0.586774 0.022 Uiso 1 1 calc R
H5B H 0.757815 0.507239 0.611655 0.022 Uiso 1 1 calc R
O6 O 0.4419(2) 0.26099(10) 0.57756(5) 0.0188(3) Uani 1 1 d D
C7 C 0.6933(3) 0.15730(13) 0.62886(6) 0.0167(3) Uani 1 1 d .
C8 C 0.8975(3) 0.13848(14) 0.65267(7) 0.0217(4) Uani 1 1 d .
H8 H 1.017843 0.187237 0.649823 0.026 Uiso 1 1 calc R
C9 C 0.9268(4) 0.04861(15) 0.68068(7) 0.0283(4) Uani 1 1 d .
H9 H 1.065626 0.037012 0.697234 0.034 Uiso 1 1 calc R
C10 C 0.7540(4) -0.02329(15) 0.68429(7) 0.0317(5) Uani 1 1 d .
H10 H 0.773079 -0.084017 0.703674 0.038 Uiso 1 1 calc R
C11 C 0.5528(4) -0.00696(15) 0.65966(8) 0.0303(5) Uani 1 1 d .
H11 H 0.435267 -0.057351 0.661485 0.036 Uiso 1 1 calc R
C12 C 0.5226(3) 0.08337(13) 0.63217(7) 0.0225(4) Uani 1 1 d .
H12 H 0.383651 0.094399 0.615553 0.027 Uiso 1 1 calc R
C13 C 0.4762(3) 0.36337(13) 0.67261(6) 0.0167(3) Uani 1 1 d .
C14 C 0.2844(3) 0.41515(15) 0.66597(7) 0.0231(4) Uani 1 1 d .
H14A H 0.173194 0.416311 0.690914 0.028 Uiso 1 1 calc R
H14B H 0.258295 0.451089 0.636283 0.028 Uiso 1 1 calc R
C15 C 0.5205(3) 0.30621(13) 0.71919(6) 0.0184(3) Uani 1 1 d .
C16 C 0.7194(3) 0.32150(16) 0.74529(7) 0.0236(4) Uani 1 1 d .
H16 H 0.829605 0.368984 0.733354 0.028 Uiso 1 1 calc R
C17 C 0.7595(4) 0.26844(18) 0.78857(7) 0.0297(4) Uani 1 1 d .
H17 H 0.895568 0.280630 0.806086 0.036 Uiso 1 1 calc R
C18 C 0.6030(4) 0.19831(16) 0.80614(7) 0.0308(4) Uani 1 1 d .
H18 H 0.631692 0.161183 0.835405 0.037 Uiso 1 1 calc R
C19 C 0.4027(4) 0.18233(17) 0.78069(8) 0.0313(5) Uani 1 1 d .
H19 H 0.293564 0.134363 0.792659 0.038 Uiso 1 1 calc R
C20 C 0.3620(3) 0.23644(15) 0.73774(7) 0.0244(4) Uani 1 1 d .
H20 H 0.223798 0.225635 0.720807 0.029 Uiso 1 1 calc R
S21 S 0.97780(6) 0.46555(3) 0.52462(2) 0.01393(10) Uani 1 1 d .
O22 O 1.0875(2) 0.39076(9) 0.49307(4) 0.0180(3) Uani 1 1 d .
O23 O 1.1208(2) 0.53353(10) 0.55283(4) 0.0191(2) Uani 1 1 d .
C24 C 0.7985(3) 0.54552(13) 0.48931(6) 0.0153(3) Uani 1 1 d .
C25 C 0.5917(3) 0.50807(13) 0.47303(7) 0.0183(3) Uani 1 1 d .
H25 H 0.541940 0.440209 0.481908 0.022 Uiso 1 1 calc R
C26 C 0.4585(3) 0.57101(14) 0.44361(6) 0.0201(4) Uani 1 1 d .
H26 H 0.317360 0.545435 0.432109 0.024 Uiso 1 1 calc R
C27 C 0.5283(3) 0.67142(13) 0.43059(6) 0.0179(3) Uani 1 1 d .
C28 C 0.7400(3) 0.70637(13) 0.44677(6) 0.0178(3) Uani 1 1 d .
H28 H 0.792059 0.773604 0.437470 0.021 Uiso 1 1 calc R
C29 C 0.8745(3) 0.64414(13) 0.47614(6) 0.0173(3) Uani 1 1 d .
H29 H 1.017299 0.668670 0.487159 0.021 Uiso 1 1 calc R
C30 C 0.3758(3) 0.74213(15) 0.40170(7) 0.0223(4) Uani 1 1 d .
H30A H 0.294622 0.701156 0.377184 0.033 Uiso 1 1 calc GR
H30B H 0.466898 0.795811 0.385546 0.033 Uiso 1 1 calc GR
H30C H 0.266599 0.775492 0.423563 0.033 Uiso 1 1 calc GR
H6 H 0.451(5) 0.220(2) 0.5533(9) 0.049(8) Uiso 1 1 d D

loop_
_atom_site_aniso_label
_atom_site_aniso_U_11
_atom_site_aniso_U_22
_atom_site_aniso_U_33
_atom_site_aniso_U_23
_atom_site_aniso_U_13
_atom_site_aniso_U_12
N1 0.0224(7) 0.0118(7) 0.0177(7) 0.0013(5) 0.0063(6) 0.0019(6)
C2 0.0181(8) 0.0109(7) 0.0172(8) 0.0006(6) 0.0013(7) 0.0005(6)
C3 0.0126(7) 0.0138(8) 0.0158(8) -0.0009(7) -0.0007(6) -0.0004(6)
C4 0.0151(7) 0.0140(7) 0.0153(8) -0.0011(6) 0.0000(6) -0.0004(6)
C5 0.0221(8) 0.0143(8) 0.0186(8) -0.0004(6) 0.0061(7) 0.0009(6)
O6 0.0152(6) 0.0211(6) 0.0200(6) -0.0036(5) -0.0031(5) -0.0004(5)
C7 0.0216(8) 0.0127(8) 0.0157(8) -0.0005(6) 0.0052(7) 0.0012(6)
C8 0.0258(9) 0.0181(8) 0.0213(9) 0.0022(7) -0.0005(7) 0.0021(7)
C9 0.0384(10) 0.0241(9) 0.0224(9) 0.0049(8) 0.0008(8) 0.0102(8)
C10 0.0522(12) 0.0186(9) 0.0243(10) 0.0073(8) 0.0127(9) 0.0088(9)
C11 0.0400(11) 0.0167(8) 0.0343(11) 0.0012(8) 0.0190(9) -0.0046(8)
C12 0.0232(8) 0.0180(8) 0.0263(9) -0.0019(7) 0.0087(8) -0.0019(7)
C13 0.0184(8) 0.0159(7) 0.0158(8) -0.0025(6) 0.0018(7) -0.0029(7)
C14 0.0193(8) 0.0289(10) 0.0210(9) 0.0010(8) 0.0036(7) 0.0014(7)
C15 0.0213(8) 0.0184(8) 0.0155(8) -0.0029(6) 0.0038(7) 0.0039(7)
C16 0.0210(8) 0.0310(10) 0.0188(9) 0.0004(7) 0.0022(7) -0.0016(8)
C17 0.0290(10) 0.0414(12) 0.0187(9) -0.0008(8) -0.0022(8) 0.0068(9)
C18 0.0452(11) 0.0286(10) 0.0185(9) 0.0036(8) 0.0009(9) 0.0088(9)
C19 0.0446(12) 0.0250(9) 0.0243(10) 0.0031(8) 0.0051(9) -0.0057(9)
C20 0.0279(9) 0.0246(9) 0.0207(9) -0.0008(7) 0.0017(8) -0.0051(8)
S21 0.01509(17) 0.01242(17) 0.01429(17) 0.00068(14) 0.00078(15) 0.00008(14)
O22 0.0191(5) 0.0165(6) 0.0185(6) -0.0006(5) 0.0038(5) 0.0014(5)
O23 0.0200(5) 0.0172(6) 0.0200(6) -0.0008(5) -0.0041(5) -0.0019(5)
C24 0.0174(7) 0.0153(7) 0.0132(7) -0.0002(6) 0.0008(6) 0.0024(6)
C25 0.0186(7) 0.0159(8) 0.0204(8) -0.0001(7) 0.0017(7) -0.0032(6)
C26 0.0193(8) 0.0216(8) 0.0196(8) -0.0012(6) -0.0018(7) -0.0014(7)
C27 0.0212(8) 0.0187(7) 0.0137(7) -0.0016(6) 0.0009(7) 0.0035(7)
C28 0.0202(8) 0.0142(7) 0.0190(8) 0.0009(6) 0.0016(7) -0.0003(7)
C29 0.0174(7) 0.0165(8) 0.0179(8) -0.0016(7) 0.0013(7) -0.0018(6)
C30 0.0252(9) 0.0226(9) 0.0192(8) -0.0001(7) -0.0043(7) 0.0046(8)

loop_
_atom_type_symbol
_atom_type_description
_atom_type_scat_dispersion_real
_atom_type_scat_dispersion_imag
_atom_type_scat_source
C C 0.0181 0.0091 'International Tables Vol C Tables 4.2.6.8 and 6.1.1.4'
H H 0.0000 0.0000 'International Tables Vol C Tables 4.2.6.8 and 6.1.1.4'
N N 0.0311 0.0180 'International Tables Vol C Tables 4.2.6.8 and 6.1.1.4'
O O 0.0492 0.0322 'International Tables Vol C Tables 4.2.6.8 and 6.1.1.4'
S S 0.3331 0.5567 'International Tables Vol C Tables 4.2.6.8 and 6.1.1.4'

loop_
_exptl_crystal_face_index_h
_exptl_crystal_face_index_k
_exptl_crystal_face_index_l
_exptl_crystal_face_perp_dist
0 -1 0 0.0358
0 1 0 0.0358
0 0 -1 0.0246
0 0 1 0.0246
-1 0 0 0.4359
1 0 0 0.4359

loop_
_geom_angle_atom_site_label_1
_geom_angle_atom_site_label_2
_geom_angle_atom_site_label_3
_geom_angle
C2 N1 S21 120.67(11)
C5 N1 C2 112.48(13)
C5 N1 S21 121.92(11)
N1 C2 H2A 111.5
N1 C2 H2B 111.5
N1 C2 C3 101.41(13)
H2A C2 H2B 109.3
C3 C2 H2A 111.5
C3 C2 H2B 111.5
C2 C3 C4 101.16(13)
O6 C3 C2 109.57(13)
O6 C3 C4 106.27(13)
O6 C3 C7 111.88(14)
C7 C3 C2 113.86(13)
C7 C3 C4 113.36(14)
C3 C4 H4 107.1
C5 C4 C3 102.20(13)
C5 C4 H4 107.1
C13 C4 C3 115.57(14)
C13 C4 H4 107.1
C13 C4 C5 117.25(14)
N1 C5 C4 102.49(13)
N1 C5 H5A 111.3
N1 C5 H5B 111.3
C4 C5 H5A 111.3
C4 C5 H5B 111.3
H5A C5 H5B 109.2
C3 O6 H6 107(2)
C8 C7 C3 120.46(15)
C12 C7 C3 120.77(16)
C12 C7 C8 118.72(17)
C7 C8 H8 119.7
C7 C8 C9 120.60(18)
C9 C8 H8 119.7
C8 C9 H9 120.0
C10 C9 C8 119.96(19)
C10 C9 H9 120.0
C9 C10 H10 120.0
C9 C10 C11 119.97(17)
C11 C10 H10 120.0
C10 C11 H11 120.0
C10 C11 C12 120.08(19)
C12 C11 H11 120.0
C7 C12 C11 120.63(19)
C7 C12 H12 119.7
C11 C12 H12 119.7
C14 C13 C4 123.59(16)
C14 C13 C15 120.77(16)
C15 C13 C4 115.64(15)
C13 C14 H14A 120.0
C13 C14 H14B 120.0
H14A C14 H14B 120.0
C16 C15 C13 121.31(16)
C16 C15 C20 118.05(16)
C20 C15 C13 120.64(16)
C15 C16 H16 119.4
C15 C16 C17 121.11(19)
C17 C16 H16 119.4
C16 C17 H17 119.8
C18 C17 C16 120.3(2)
C18 C17 H17 119.8
C17 C18 H18 120.3
C17 C18 C19 119.43(18)
C19 C18 H18 120.3
C18 C19 H19 119.9
C18 C19 C20 120.1(2)
C20 C19 H19 119.9
C15 C20 H20 119.5
C19 C20 C15 120.99(19)
C19 C20 H20 119.5
N1 S21 C24 104.32(8)
O22 S21 N1 105.51(7)
O22 S21 C24 108.91(8)
O23 S21 N1 112.58(8)
O23 S21 O22 117.45(7)
O23 S21 C24 107.27(8)
C25 C24 S21 120.35(13)
C25 C24 C29 121.02(16)
C29 C24 S21 118.54(13)
C24 C25 H25 120.4
C24 C25 C26 119.13(16)
C26 C25 H25 120.4
C25 C26 H26 119.4
C25 C26 C27 121.13(16)
C27 C26 H26 119.4
C26 C27 C28 118.46(16)
C26 C27 C30 120.86(16)
C28 C27 C30 120.63(16)
C27 C28 H28 119.6
C29 C28 C27 120.86(16)
C29 C28 H28 119.6
C24 C29 H29 120.3
C28 C29 C24 119.36(16)
C28 C29 H29 120.3
C27 C30 H30A 109.5
C27 C30 H30B 109.5
C27 C30 H30C 109.5
H30A C30 H30B 109.5
H30A C30 H30C 109.5
H30B C30 H30C 109.5

loop_
_geom_bond_atom_site_label_1
_geom_bond_atom_site_label_2
_geom_bond_distance
N1 C2 1.482(2)
N1 C5 1.474(2)
N1 S21 1.6077(14)
C2 H2A 0.9900
C2 H2B 0.9900
C2 C3 1.532(2)
C3 C4 1.555(2)
C3 O6 1.4244(19)
C3 C7 1.522(2)
C4 H4 1.0000
C4 C5 1.536(2)
C4 C13 1.511(2)
C5 H5A 0.9900
C5 H5B 0.9900
O6 H6 0.85(2)
C7 C8 1.394(3)
C7 C12 1.387(2)
C8 H8 0.9500
C8 C9 1.396(3)
C9 H9 0.9500
C9 C10 1.379(3)
C10 H10 0.9500
C10 C11 1.384(3)
C11 H11 0.9500
C11 C12 1.394(3)
C12 H12 0.9500
C13 C14 1.326(3)
C13 C15 1.499(2)
C14 H14A 0.9500
C14 H14B 0.9500
C15 C16 1.391(3)
C15 C20 1.392(3)
C16 H16 0.9500
C16 C17 1.391(3)
C17 H17 0.9500
C17 C18 1.377(3)
C18 H18 0.9500
C18 C19 1.390(3)
C19 H19 0.9500
C19 C20 1.390(3)
C20 H20 0.9500
S21 O22 1.4461(12)
S21 O23 1.4405(13)
S21 C24 1.7649(17)
C24 C25 1.387(2)
C24 C29 1.390(2)
C25 H25 0.9500
C25 C26 1.387(3)
C26 H26 0.9500
C26 C27 1.398(2)
C27 C28 1.402(3)
C27 C30 1.505(2)
C28 H28 0.9500
C28 C29 1.385(2)
C29 H29 0.9500
C30 H30A 0.9800
C30 H30B 0.9800
C30 H30C 0.9800

loop_
_geom_hbond_atom_site_label_D
_geom_hbond_atom_site_label_H
_geom_hbond_atom_site_label_A
_geom_hbond_distance_DH
_geom_hbond_distance_HA
_geom_hbond_distance_DA
_geom_hbond_angle_DHA
_geom_hbond_site_symmetry_A
_geom_hbond_publ_flag
O6 H6 O22 0.85(2) 2.07(2) 2.8800(18) 159(3) 4_456 yes

loop_
_exptl_oxdiff_crystal_face_indexfrac_h
_exptl_oxdiff_crystal_face_indexfrac_k
_exptl_oxdiff_crystal_face_indexfrac_l
_exptl_oxdiff_crystal_face_x
_exptl_oxdiff_crystal_face_y
_exptl_oxdiff_crystal_face_z
-0.0011 -1.0001 0.0007 -0.0912 0.0701 -0.0350
0.0011 1.0001 -0.0007 0.0912 -0.0701 0.0350
-0.0000 0.0005 -0.9992 -0.0331 -0.0450 -0.0035
0.0000 -0.0005 0.9992 0.0331 0.0450 0.0035
-0.9994 0.0003 -0.0021 0.0699 -0.0321 -0.2489
0.9994 -0.0003 0.0021 -0.0699 0.0321 0.2489
